data_4001936
loop_
_publ_author_name
'Schmiechen, Sebastian'
'Schneider, Hajnalka'
'Wagatha, Peter'
'Hecht, Cora'
'Schmidt, Peter J.'
'Schnick, Wolfgang'

_publ_contact_author
;
        Prof. Dr. Wolfgang Schnick
        Department Chemie
        Ludwig-Maximilians-Universitaet Muenchen
        Butenandtstrasse 5 - 13 (D)
        D 81377 Muenchen
        Germany
;
_publ_section_title
;
 Toward New Phosphors for Application in Illumination-Grade White pc-LEDs:
 The Nitridomagnesosilicates Ca[Mg3SiN4]:Ce3+, Sr[Mg3SiN4]:Eu2+, and
 Eu[Mg3SiN4]
;
_journal_issue 8
_journal_name_full 'Chemistry of Materials'
_journal_page_first 2712
_journal_paper_doi 10.1021/cm500610v
_journal_volume 26
_journal_year 2014
_chemical_formula_moiety 'Mg3 N4 Si, Sr'
_chemical_formula_sum 'Mg3 N4 Si Sr'
_chemical_formula_weight 244.68
_chemical_name_systematic
; 
 ? 
;
_space_group_IT_number 88
_symmetry_cell_setting tetragonal
_symmetry_space_group_name_Hall '-I 4ad'
_symmetry_space_group_name_H-M 'I 41/a :2'
_atom_sites_solution_primary direct
_atom_sites_solution_secondary difmap
_audit_creation_method SHELXL-97
_cell_angle_alpha 90.00
_cell_angle_beta 90.00
_cell_angle_gamma 90.00
_cell_formula_units_Z 16
_cell_length_a 11.4951(16)
_cell_length_b 11.4951(16)
_cell_length_c 13.512(3)
_cell_measurement_reflns_used 5108
_cell_measurement_temperature 293(2)
_cell_measurement_theta_max 31.507
_cell_measurement_theta_min 3.134
_cell_volume 1785.4(5)
_computing_cell_refinement 'HKL Scalepack (Otwinowski & Minor 1997)'
_computing_data_collection 'Collect (Bruker AXS BV, 1997-2004)'
_computing_data_reduction 'HKL Denzo and Scalepack'
_computing_molecular_graphics 'DIAMOND (Brandenburg, 2012)'
_computing_publication_material SHELXL-97
_computing_structure_refinement 'SHELXL-97 (Sheldrick, 1997)'
_computing_structure_solution 'SHELXS-97 (Sheldrick, 1990)'
_diffrn_ambient_temperature 293(2)
_diffrn_detector_area_resol_mean 9
_diffrn_measured_fraction_theta_full 0.992
_diffrn_measured_fraction_theta_max 0.992
_diffrn_measurement_device_type KappaCCD
_diffrn_measurement_method 'CCD; rotation images; thick slices'
_diffrn_radiation_monochromator 'vertically mounted graphite crystal'
_diffrn_radiation_source 'fine-focus sealed tube'
_diffrn_radiation_type MoK\a
_diffrn_radiation_wavelength 0.71073
_diffrn_reflns_av_R_equivalents 0.0479
_diffrn_reflns_av_sigmaI/netI 0.0214
_diffrn_reflns_limit_h_max 14
_diffrn_reflns_limit_h_min -14
_diffrn_reflns_limit_k_max 14
_diffrn_reflns_limit_k_min -14
_diffrn_reflns_limit_l_max 16
_diffrn_reflns_limit_l_min -16
_diffrn_reflns_number 6031
_diffrn_reflns_theta_full 25.97
_diffrn_reflns_theta_max 25.97
_diffrn_reflns_theta_min 3.54
_exptl_absorpt_coefficient_mu 12.621
_exptl_absorpt_correction_T_max 0.6471
_exptl_absorpt_correction_T_min 0.6422
_exptl_absorpt_correction_type sphere
_exptl_crystal_colour red
_exptl_crystal_density_diffrn 3.641
_exptl_crystal_density_method 'not measured'
_exptl_crystal_description block
_exptl_crystal_F_000 1856
_exptl_crystal_size_max 0.05
_exptl_crystal_size_mid 0.042
_exptl_crystal_size_min 0.04
_refine_diff_density_max 1.518
_refine_diff_density_min -0.591
_refine_diff_density_rms 0.170
_refine_ls_extinction_method none
_refine_ls_goodness_of_fit_ref 1.088
_refine_ls_matrix_type full
_refine_ls_number_parameters 82
_refine_ls_number_reflns 864
_refine_ls_number_restraints 0
_refine_ls_restrained_S_all 1.088
_refine_ls_R_factor_all 0.0483
_refine_ls_R_factor_gt 0.0362
_refine_ls_shift/su_max 0.001
_refine_ls_shift/su_mean 0.000
_refine_ls_structure_factor_coef Fsqd
_refine_ls_weighting_details 'calc w=1/[\s^2^(Fo^2^)+(0.0673P)^2^+4.1339P] where P=(Fo^2^+2Fc^2^)/3'
_refine_ls_weighting_scheme calc
_refine_ls_wR_factor_gt 0.1024
_refine_ls_wR_factor_ref 0.1113
_reflns_number_gt 704
_reflns_number_total 864
_reflns_threshold_expression >2sigma(I)
_cod_data_source_file cm500610v_si_002.cif
_cod_data_source_block Sr[Mg3SiN4]
_cod_depositor_comments 'Adding full bibliography for 4001935--4001937.cif.'
_cod_original_sg_symbol_H-M 'I 41/a'
_cod_database_code 4001936

loop_
_symmetry_equiv_pos_as_xyz
'x, y, z'
'-x+1/2, -y, z+1/2'
'-y+3/4, x+1/4, z+1/4'
'y+3/4, -x+3/4, z+3/4'
'x+1/2, y+1/2, z+1/2'
'-x+1, -y+1/2, z+1'
'-y+5/4, x+3/4, z+3/4'
'y+5/4, -x+5/4, z+5/4'
'-x, -y, -z'
'x-1/2, y, -z-1/2'
'y-3/4, -x-1/4, -z-1/4'
'-y-3/4, x-3/4, -z-3/4'
'-x+1/2, -y+1/2, -z+1/2'
'x, y+1/2, -z'
'y-1/4, -x+1/4, -z+1/4'
'-y-1/4, x-1/4, -z-1/4'

loop_
_atom_site_label
_atom_site_type_symbol
_atom_site_fract_x
_atom_site_fract_y
_atom_site_fract_z
_atom_site_U_iso_or_equiv
_atom_site_adp_type
_atom_site_occupancy
_atom_site_symmetry_multiplicity
_atom_site_calc_flag
Sr Sr 0.25908(5) 0.00675(4) 0.18040(4) 0.0152(3) Uani 1 1 d
Si Si 0.03311(14) 0.07532(13) 0.30750(10) 0.0131(4) Uani 1 1 d
Mg1 Mg 0.02134(18) 0.08963(17) 0.56066(11) 0.0145(5) Uani 1 1 d
Mg2 Mg 0.02491(17) 0.09438(16) 0.06228(11) 0.0126(4) Uani 1 1 d
Mg3 Mg 0.35689(18) 0.24371(19) 0.06930(11) 0.0178(5) Uani 1 1 d
N1 N 0.1648(4) 0.1596(4) 0.3031(3) 0.0193(11) Uani 1 1 d
N2 N 0.1717(4) 0.1946(4) 0.0515(3) 0.0182(11) Uani 1 1 d
N3 N 0.1735(4) 0.1714(4) 0.5638(3) 0.0169(11) Uani 1 1 d
N4 N 0.4527(4) 0.0947(4) 0.0804(3) 0.0218(11) Uani 1 1 d

loop_
_atom_site_aniso_label
_atom_site_aniso_U_11
_atom_site_aniso_U_22
_atom_site_aniso_U_33
_atom_site_aniso_U_23
_atom_site_aniso_U_13
_atom_site_aniso_U_12
Sr 0.0143(4) 0.0158(4) 0.0156(4) -0.00611(17) -0.00110(16) 0.00095(19)
Si 0.0142(8) 0.0141(8) 0.0109(8) 0.0018(5) -0.0016(5) -0.0037(6)
Mg1 0.0131(10) 0.0168(10) 0.0134(10) 0.0013(7) -0.0004(6) -0.0030(8)
Mg2 0.0120(10) 0.0160(10) 0.0099(10) -0.0008(6) 0.0012(6) -0.0017(8)
Mg3 0.0243(11) 0.0169(11) 0.0124(10) 0.0030(6) 0.0037(7) 0.0106(8)
N1 0.019(3) 0.022(3) 0.017(2) 0.0046(18) 0.0028(18) 0.003(2)
N2 0.016(3) 0.019(3) 0.019(2) -0.0042(18) -0.0015(17) -0.0028(19)
N3 0.013(2) 0.018(3) 0.020(3) 0.0020(17) -0.0012(17) -0.0048(18)
N4 0.024(3) 0.019(3) 0.023(2) 0.0050(19) 0.0082(19) 0.006(2)

loop_
_atom_type_symbol
_atom_type_description
_atom_type_scat_dispersion_real
_atom_type_scat_dispersion_imag
_atom_type_scat_source
N N 0.0061 0.0033 'International Tables Vol C Tables 4.2.6.8 and 6.1.1.4'
Mg Mg 0.0486 0.0363 'International Tables Vol C Tables 4.2.6.8 and 6.1.1.4'
Si Si 0.0817 0.0704 'International Tables Vol C Tables 4.2.6.8 and 6.1.1.4'
Sr Sr -1.5307 3.2498 'International Tables Vol C Tables 4.2.6.8 and 6.1.1.4'

loop_
_geom_angle_atom_site_label_1
_geom_angle_atom_site_label_2
_geom_angle_atom_site_label_3
_geom_angle
_geom_angle_site_symmetry_1
_geom_angle_site_symmetry_3
N1 Sr N3 170.80(13) . 2_554
N1 Sr N4 112.87(13) . .
N3 Sr N4 76.31(13) 2_554 .
N1 Sr N1 110.60(7) . 7_444
N3 Sr N1 63.48(13) 2_554 7_444
N4 Sr N1 113.03(13) . 7_444
N1 Sr N2 75.64(13) . 8_444
N3 Sr N2 110.12(12) 2_554 8_444
N4 Sr N2 64.60(14) . 8_444
N1 Sr N2 173.55(13) 7_444 8_444
N1 Sr N3 62.53(12) . 7_444
N3 Sr N3 108.48(6) 2_554 7_444
N4 Sr N3 170.65(14) . 7_444
N1 Sr N3 76.28(14) 7_444 7_444
N2 Sr N3 106.06(13) 8_444 7_444
N1 Sr N2 75.21(14) . .
N3 Sr N2 107.97(14) 2_554 .
N4 Sr N2 73.77(12) . .
N1 Sr N2 71.20(12) 7_444 .
N2 Sr N2 112.81(6) 8_444 .
N3 Sr N2 111.34(12) 7_444 .
N1 Sr Mg1 150.48(12) . 2_554
N3 Sr Mg1 38.22(11) 2_554 2_554
N4 Sr Mg1 41.53(11) . 2_554
N1 Sr Mg1 96.03(11) 7_444 2_554
N2 Sr Mg1 78.27(11) 8_444 2_554
N3 Sr Mg1 139.68(10) 7_444 2_554
N2 Sr Mg1 102.92(10) . 2_554
N1 Sr Si 137.03(11) . 7_444
N3 Sr Si 34.60(11) 2_554 7_444
N4 Sr Si 106.29(10) . 7_444
N1 Sr Si 33.96(10) 7_444 7_444
N2 Sr Si 139.86(11) 8_444 7_444
N3 Sr Si 80.89(9) 7_444 7_444
N2 Sr Si 100.24(10) . 7_444
Mg1 Sr Si 72.50(4) 2_554 7_444
N1 Sr Si 34.05(11) . .
N3 Sr Si 136.96(11) 2_554 .
N4 Sr Si 144.50(10) . .
N1 Sr Si 82.01(10) 7_444 .
N2 Sr Si 103.34(10) 8_444 .
N3 Sr Si 34.22(10) 7_444 .
N2 Sr Si 82.00(10) . .
Mg1 Sr Si 173.88(4) 2_554 .
Si Sr Si 103.22(2) 7_444 .
N1 Sr Mg2 42.54(11) . 8_444
N3 Sr Mg2 145.57(11) 2_554 8_444
N4 Sr Mg2 75.15(10) . 8_444
N1 Sr Mg2 147.40(11) 7_444 8_444
N2 Sr Mg2 38.87(11) 8_444 8_444
N3 Sr Mg2 97.48(9) 7_444 8_444
N2 Sr Mg2 81.97(10) . 8_444
Mg1 Sr Mg2 107.99(4) 2_554 8_444
Si Sr Mg2 177.61(4) 7_444 8_444
Si Sr Mg2 76.11(4) . 8_444
N1 Sr Si 101.77(11) . 10_656
N3 Sr Si 86.28(10) 2_554 10_656
N4 Sr Si 33.34(10) . 10_656
N1 Sr Si 142.52(10) 7_444 10_656
N2 Sr Si 33.35(10) 8_444 10_656
N3 Sr Si 137.66(9) 7_444 10_656
N2 Sr Si 100.48(10) . 10_656
Mg1 Sr Si 49.03(4) 2_554 10_656
Si Sr Si 120.86(5) 7_444 10_656
Si Sr Si 134.20(4) . 10_656
Mg2 Sr Si 59.32(4) 8_444 10_656
N2 Si N4 113.6(2) 15 10_556
N2 Si N1 116.2(2) 15 .
N4 Si N1 113.3(2) 10_556 .
N2 Si N3 102.7(2) 15 7_444
N4 Si N3 103.2(2) 10_556 7_444
N1 Si N3 106.0(3) . 7_444
N2 Si Mg1 115.34(17) 15 9_556
N4 Si Mg1 53.39(17) 10_556 9_556
N1 Si Mg1 126.92(17) . 9_556
N3 Si Mg1 50.06(15) 7_444 9_556
N2 Si Mg3 53.63(16) 15 15
N4 Si Mg3 122.60(18) 10_556 15
N1 Si Mg3 121.97(17) . 15
N3 Si Mg3 49.16(14) 7_444 15
Mg1 Si Mg3 80.57(8) 9_556 15
N2 Si Mg3 134.00(17) 15 13
N4 Si Mg3 69.86(16) 10_556 13
N1 Si Mg3 43.77(15) . 13
N3 Si Mg3 121.70(16) 7_444 13
Mg1 Si Mg3 102.96(7) 9_556 13
Mg3 Si Mg3 164.10(10) 15 13
N2 Si Mg2 79.47(16) 15 12_666
N4 Si Mg2 125.24(18) 10_556 12_666
N1 Si Mg2 38.00(15) . 12_666
N3 Si Mg2 126.46(17) 7_444 12_666
Mg1 Si Mg2 164.89(9) 9_556 12_666
Mg3 Si Mg2 108.05(7) 15 12_666
Mg3 Si Mg2 65.38(5) 13 12_666
N2 Si Mg2 35.95(16) 15 15
N4 Si Mg2 90.62(16) 10_556 15
N1 Si Mg2 105.28(17) . 15
N3 Si Mg2 136.98(16) 7_444 15
Mg1 Si Mg2 123.91(9) 9_556 15
Mg3 Si Mg2 89.03(8) 15 15
Mg3 Si Mg2 101.31(6) 13 15
Mg2 Si Mg2 69.59(6) 12_666 15
N2 Si Sr 152.41(16) 15 8_444
N4 Si Sr 90.77(15) 10_556 8_444
N1 Si Sr 60.39(16) . 8_444
N3 Si Sr 57.11(15) 7_444 8_444
Mg1 Si Sr 68.21(6) 9_556 8_444
Mg3 Si Sr 102.97(6) 15 8_444
Mg3 Si Sr 65.03(5) 13 8_444
Mg2 Si Sr 97.37(6) 12_666 8_444
Mg2 Si Sr 164.73(7) 15 8_444
N2 Si Sr 91.40(16) 15 .
N4 Si Sr 154.34(16) 10_556 .
N1 Si Sr 55.50(16) . .
N3 Si Sr 63.78(15) 7_444 .
Mg1 Si Sr 111.79(7) 9_556 .
Mg3 Si Sr 67.19(5) 15 .
Mg3 Si Sr 97.36(6) 13 .
Mg2 Si Sr 62.69(5) 12_666 .
Mg2 Si Sr 114.14(5) 15 .
Sr Si Sr 63.57(3) 8_444 .
N2 Si Sr 59.69(15) 15 10_556
N4 Si Sr 59.13(15) 10_556 10_556
N1 Si Sr 161.43(18) . 10_556
N3 Si Sr 92.50(17) 7_444 10_556
Mg1 Si Sr 64.41(6) 9_556 10_556
Mg3 Si Sr 71.72(7) 15 10_556
Mg3 Si Sr 123.92(7) 13 10_556
Mg2 Si Sr 129.60(6) 12_666 10_556
Mg2 Si Sr 60.01(5) 15 10_556
Sr Si Sr 132.57(5) 8_444 10_556
Sr Si Sr 138.67(5) . 10_556
N3 Mg1 N3 120.65(18) . 15_556
N3 Mg1 N4 110.1(2) . 10_556
N3 Mg1 N4 123.4(2) 15_556 10_556
N3 Mg1 N4 109.9(2) . 2
N3 Mg1 N4 84.4(2) 15_556 2
N4 Mg1 N4 101.24(17) 10_556 2
N3 Mg1 Si 121.80(16) . 9_556
N3 Mg1 Si 42.90(14) 15_556 9_556
N4 Mg1 Si 123.05(17) 10_556 9_556
N4 Mg1 Si 41.73(13) 2 9_556
N3 Mg1 Mg1 122.58(18) . 9_556
N3 Mg1 Mg1 110.25(18) 15_556 9_556
N4 Mg1 Mg1 52.16(15) 10_556 9_556
N4 Mg1 Mg1 49.08(13) 2 9_556
Si Mg1 Mg1 79.59(10) 9_556 9_556
N3 Mg1 Mg3 44.61(13) . 13
N3 Mg1 Mg3 143.53(16) 15_556 13
N4 Mg1 Mg3 67.27(15) 10_556 13
N4 Mg1 Mg3 130.22(16) 2 13
Si Mg1 Mg3 165.21(11) 9_556 13
Mg1 Mg1 Mg3 102.83(9) 9_556 13
N3 Mg1 Mg3 106.04(16) . 10_556
N3 Mg1 Mg3 99.61(15) 15_556 10_556
N4 Mg1 Mg3 40.07(14) 10_556 10_556
N4 Mg1 Mg3 135.16(15) 2 10_556
Si Mg1 Mg3 129.29(10) 9_556 10_556
Mg1 Mg1 Mg3 88.93(10) 9_556 10_556
Mg3 Mg1 Mg3 65.50(8) 13 10_556
N3 Mg1 Mg1 39.50(14) . 12_667
N3 Mg1 Mg1 82.93(15) 15_556 12_667
N4 Mg1 Mg1 133.19(16) 10_556 12_667
N4 Mg1 Mg1 120.84(15) 2 12_667
Si Mg1 Mg1 102.76(9) 9_556 12_667
Mg1 Mg1 Mg1 160.07(14) 9_556 12_667
Mg3 Mg1 Mg1 69.99(6) 13 12_667
Mg3 Mg1 Mg1 103.93(6) 10_556 12_667
N3 Mg1 Mg1 109.39(15) . 15_556
N3 Mg1 Mg1 37.94(15) 15_556 15_556
N4 Mg1 Mg1 103.98(16) 10_556 15_556
N4 Mg1 Mg1 121.44(16) 2 15_556
Si Mg1 Mg1 80.62(9) 9_556 15_556
Mg1 Mg1 Mg1 127.31(14) 9_556 15_556
Mg3 Mg1 Mg1 108.26(6) 13 15_556
Mg3 Mg1 Mg1 67.81(6) 10_556 15_556
Mg1 Mg1 Mg1 72.29(5) 12_667 15_556
N3 Mg1 Sr 57.15(14) . 2
N3 Mg1 Sr 89.91(14) 15_556 2
N4 Mg1 Sr 141.20(16) 10_556 2
N4 Mg1 Sr 59.17(12) 2 2
Si Mg1 Sr 66.55(6) 9_556 2
Mg1 Mg1 Sr 100.82(10) 9_556 2
Mg3 Mg1 Sr 98.72(8) 13 2
Mg3 Mg1 Sr 163.18(9) 10_556 2
Mg1 Mg1 Sr 63.27(7) 12_667 2
Mg1 Mg1 Sr 114.82(7) 15_556 2
N3 Mg1 Sr 167.47(17) . 16_556
N3 Mg1 Sr 54.03(14) 15_556 16_556
N4 Mg1 Sr 70.99(15) 10_556 16_556
N4 Mg1 Sr 81.67(14) 2 16_556
Si Mg1 Sr 63.53(6) 9_556 16_556
Mg1 Mg1 Sr 68.43(8) 9_556 16_556
Mg3 Mg1 Sr 131.09(7) 13 16_556
Mg3 Mg1 Sr 66.29(6) 10_556 16_556
Mg1 Mg1 Sr 130.60(7) 12_667 16_556
Mg1 Mg1 Sr 59.00(6) 15_556 16_556
Sr Mg1 Sr 130.03(6) 2 16_556
N2 Mg2 N1 120.5(2) . 15
N2 Mg2 N2 118.79(18) . 15
N1 Mg2 N2 112.6(2) 15 15
N2 Mg2 N1 104.0(2) . 7_444
N1 Mg2 N1 97.46(18) 15 7_444
N2 Mg2 N1 96.83(18) 15 7_444
N2 Mg2 Mg2 124.09(16) . 9
N1 Mg2 Mg2 51.06(15) 15 9
N2 Mg2 Mg2 111.95(17) 15 9
N1 Mg2 Mg2 46.40(13) 7_444 9
N2 Mg2 Mg3 127.10(16) . 15
N1 Mg2 Mg3 107.77(16) 15 15
N2 Mg2 Mg3 50.81(14) 15 15
N1 Mg2 Mg3 46.36(13) 7_444 15
Mg2 Mg2 Mg3 71.43(9) 9 15
N2 Mg2 Mg2 41.97(13) . 12_666
N1 Mg2 Mg2 140.46(16) 15 12_666
N2 Mg2 Mg2 77.74(14) 15 12_666
N1 Mg2 Mg2 119.83(16) 7_444 12_666
Mg2 Mg2 Mg2 162.45(13) 9 12_666
Mg3 Mg2 Mg2 107.56(9) 15 12_666
N2 Mg2 Mg2 108.71(14) . 15
N1 Mg2 Mg2 90.46(16) 15 15
N2 Mg2 Mg2 41.50(15) 15 15
N1 Mg2 Mg2 136.14(16) 7_444 15
Mg2 Mg2 Mg2 124.85(13) 9 15
Mg3 Mg2 Mg2 90.13(9) 15 15
Mg2 Mg2 Mg2 72.28(5) 12_666 15
N2 Mg2 Si 108.23(15) . 15
N1 Mg2 Si 32.72(15) 15 15
N2 Mg2 Si 99.96(15) 15 15
N1 Mg2 Si 129.89(14) 7_444 15
Mg2 Mg2 Si 83.60(9) 9 15
Mg3 Mg2 Si 124.34(10) 15 15
Mg2 Mg2 Si 109.80(5) 12_666 15
Mg2 Mg2 Si 64.63(6) 15 15
N2 Mg2 Si 30.85(13) . 12_666
N1 Mg2 Si 89.91(15) 15 12_666
N2 Mg2 Si 138.53(15) 15 12_666
N1 Mg2 Si 114.98(15) 7_444 12_666
Mg2 Mg2 Si 109.27(8) 9 12_666
Mg3 Mg2 Si 154.73(10) 15 12_666
Mg2 Mg2 Si 63.83(6) 12_666 12_666
Mg2 Mg2 Si 108.07(5) 15 12_666
Si Mg2 Si 80.15(6) 15 12_666
N2 Mg2 Sr 59.43(13) . 7_444
N1 Mg2 Sr 93.86(14) 15 7_444
N2 Mg2 Sr 144.16(16) 15 7_444
N1 Mg2 Sr 54.43(13) 7_444 7_444
Mg2 Mg2 Sr 65.98(7) 9 7_444
Mg3 Mg2 Sr 99.31(8) 15 7_444
Mg2 Mg2 Sr 97.43(8) 12_666 7_444
Mg2 Mg2 Sr 167.86(8) 15 7_444
Si Mg2 Sr 114.80(5) 15 7_444
Si Mg2 Sr 60.66(5) 12_666 7_444
N2 Mg2 Sr 62.12(14) . .
N1 Mg2 Sr 152.03(16) 15 .
N2 Mg2 Sr 84.59(14) 15 .
N1 Mg2 Sr 57.31(13) 7_444 .
Mg2 Mg2 Sr 102.79(9) 9 .
Mg3 Mg2 Sr 65.14(6) 15 .
Mg2 Mg2 Sr 62.52(7) 12_666 .
Mg2 Mg2 Sr 115.79(7) 15 .
Si Mg2 Sr 170.26(8) 15 .
Si Mg2 Sr 90.73(6) 12_666 .
Sr Mg2 Sr 62.52(4) 7_444 .
N4 Mg3 N1 117.1(2) . 13
N4 Mg3 N3 123.3(2) . 13
N1 Mg3 N3 116.7(2) 13 13
N4 Mg3 N2 108.2(2) . .
N1 Mg3 N2 96.41(19) 13 .
N3 Mg3 N2 82.17(19) 13 .
N4 Mg3 Si 126.59(17) . 12_666
N1 Mg3 Si 109.87(17) 13 12_666
N3 Mg3 Si 41.66(14) 13 12_666
N2 Mg3 Si 40.58(13) . 12_666
N4 Mg3 Mg2 120.31(15) . 12_666
N1 Mg3 Mg2 50.40(15) 13 12_666
N3 Mg3 Mg2 106.98(16) 13 12_666
N2 Mg3 Mg2 46.34(12) . 12_666
Si Mg3 Mg2 73.06(7) 12_666 12_666
N4 Mg3 Si 108.60(17) . 13
N1 Mg3 Si 37.01(14) 13 13
N3 Mg3 Si 103.27(16) 13 13
N2 Mg3 Si 130.78(14) . 13
Si Mg3 Si 124.29(10) 12_666 13
Mg2 Mg3 Si 86.68(8) 12_666 13
N4 Mg3 Mg1 109.41(15) . 13
N1 Mg3 Mg1 101.81(15) 13 13
N3 Mg3 Mg1 42.21(14) 13 13
N2 Mg3 Mg1 123.80(14) . 13
Si Mg3 Mg1 83.31(8) 12_666 13
Mg2 Mg3 Mg1 129.83(11) 12_666 13
Si Mg3 Mg1 71.02(7) 13 13
N4 Mg3 Mg1 40.59(13) . 10_656
N1 Mg3 Mg1 147.73(17) 13 10_656
N3 Mg3 Mg1 83.21(14) 13 10_656
N2 Mg3 Mg1 112.03(15) . 10_656
Si Mg3 Mg1 101.78(7) 12_666 10_656
Mg2 Mg3 Mg1 151.76(12) 12_666 10_656
Si Mg3 Mg1 117.19(9) 13 10_656
Mg1 Mg3 Mg1 75.35(7) 13 10_656
N4 Mg3 Si 29.43(14) . 10_656
N1 Mg3 Si 88.19(15) 13 10_656
N3 Mg3 Si 145.74(16) 13 10_656
N2 Mg3 Si 120.10(15) . 10_656
Si Mg3 Si 153.06(10) 12_666 10_656
Mg2 Mg3 Si 107.10(7) 12_666 10_656
Si Mg3 Si 82.19(7) 13 10_656
Mg1 Mg3 Si 113.24(7) 13 10_656
Mg1 Mg3 Si 64.85(5) 10_656 10_656
N4 Mg3 Mg3 59.87(15) . 6_554
N1 Mg3 Mg3 95.58(16) 13 6_554
N3 Mg3 Mg3 98.49(15) 13 6_554
N2 Mg3 Mg3 166.20(16) . 6_554
Si Mg3 Mg3 139.07(6) 12_666 6_554
Mg2 Mg3 Mg3 144.05(6) 12_666 6_554
Si Mg3 Mg3 62.66(7) 13 6_554
Mg1 Mg3 Mg3 59.85(6) 13 6_554
Mg1 Mg3 Mg3 54.65(5) 10_656 6_554
Si Mg3 Mg3 53.50(5) 10_656 6_554
N4 Mg3 Mg2 84.02(14) . 8_444
N1 Mg3 Mg2 36.67(14) 13 8_444
N3 Mg3 Mg2 152.48(15) 13 8_444
N2 Mg3 Mg2 92.86(13) . 8_444
Si Mg3 Mg2 126.86(7) 12_666 8_444
Mg2 Mg3 Mg2 53.85(6) 12_666 8_444
Si Mg3 Mg2 60.12(5) 13 8_444
Mg1 Mg3 Mg2 130.99(8) 13 8_444
Mg1 Mg3 Mg2 123.30(6) 10_656 8_444
Si Mg3 Mg2 58.62(5) 10_656 8_444
Mg3 Mg3 Mg2 92.67(4) 6_554 8_444
Si N1 Mg2 109.3(2) . 12_666
Si N1 Mg3 99.2(2) . 13
Mg2 N1 Mg3 106.3(2) 12_666 13
Si N1 Mg2 166.4(3) . 8_444
Mg2 N1 Mg2 82.54(18) 12_666 8_444
Mg3 N1 Mg2 83.24(19) 13 8_444
Si N1 Sr 90.45(19) . .
Mg2 N1 Sr 88.52(16) 12_666 .
Mg3 N1 Sr 158.3(2) 13 .
Mg2 N1 Sr 83.03(17) 8_444 .
Si N1 Sr 85.65(18) . 8_444
Mg2 N1 Sr 159.3(2) 12_666 8_444
Mg3 N1 Sr 84.57(15) 13 8_444
Mg2 N1 Sr 81.27(16) 8_444 8_444
Sr N1 Sr 76.74(13) . 8_444
Si N2 Mg2 113.2(2) 12_666 .
Si N2 Mg2 118.7(3) 12_666 12_666
Mg2 N2 Mg2 96.5(2) . 12_666
Si N2 Mg3 85.8(2) 12_666 .
Mg2 N2 Mg3 158.0(3) . .
Mg2 N2 Mg3 82.85(18) 12_666 .
Si N2 Sr 86.97(17) 12_666 7_444
Mg2 N2 Sr 81.70(16) . 7_444
Mg2 N2 Sr 152.0(2) 12_666 7_444
Mg3 N2 Sr 88.60(16) . 7_444
Si N2 Sr 153.5(2) 12_666 .
Mg2 N2 Sr 80.01(16) . .
Mg2 N2 Sr 80.30(15) 12_666 .
Mg3 N2 Sr 78.19(14) . .
Sr N2 Sr 71.86(11) 7_444 .
Si N3 Mg1 167.8(3) 8_444 .
Si N3 Mg1 87.0(2) 8_444 12_667
Mg1 N3 Mg1 102.6(2) . 12_667
Si N3 Mg3 89.18(19) 8_444 13
Mg1 N3 Mg3 93.2(2) . 13
Mg1 N3 Mg3 116.1(3) 12_667 13
Si N3 Sr 88.30(18) 8_444 2
Mg1 N3 Sr 84.63(17) . 2
Mg1 N3 Sr 87.91(15) 12_667 2
Mg3 N3 Sr 155.7(2) 13 2
Si N3 Sr 82.01(17) 8_444 8_444
Mg1 N3 Sr 86.51(17) . 8_444
Mg1 N3 Sr 159.1(2) 12_667 8_444
Mg3 N3 Sr 81.60(14) 13 8_444
Sr N3 Sr 74.11(12) 2 8_444
Si N4 Mg3 116.5(3) 10_656 .
Si N4 Mg1 125.5(3) 10_656 10_656
Mg3 N4 Mg1 99.3(2) . 10_656
Si N4 Mg1 84.9(2) 10_656 2_554
Mg3 N4 Mg1 152.9(3) . 2_554
Mg1 N4 Mg1 78.75(17) 10_656 2_554
Si N4 Sr 87.53(17) 10_656 .
Mg3 N4 Sr 84.81(16) . .
Mg1 N4 Sr 137.8(2) 10_656 .
Mg1 N4 Sr 79.30(15) 2_554 .
Si N4 Sr 149.4(2) 10_656 7_444
Mg3 N4 Sr 79.14(16) . 7_444
Mg1 N4 Sr 72.73(15) 10_656 7_444
Mg1 N4 Sr 74.43(15) 2_554 7_444
Sr N4 Sr 66.89(11) . 7_444

loop_
_geom_bond_atom_site_label_1
_geom_bond_atom_site_label_2
_geom_bond_distance
_geom_bond_site_symmetry_2
Sr N1 2.647(5) .
Sr N3 2.697(5) 2_554
Sr N4 2.793(5) .
Sr N1 2.799(5) 7_444
Sr N2 2.811(5) 8_444
Sr N3 2.910(5) 7_444
Sr N2 2.951(5) .
Sr Mg1 3.196(2) 2_554
Sr Si 3.2107(16) 7_444
Sr Si 3.2121(16) .
Sr Mg2 3.2304(19) 8_444
Sr Si 3.2512(17) 10_656
Si N2 1.790(5) 15
Si N4 1.789(5) 10_556
Si N1 1.799(5) .
Si N3 1.824(5) 7_444
Si Mg1 2.676(2) 9_556
Si Mg3 2.744(2) 15
Si Mg3 2.949(2) 13
Si Mg2 3.141(2) 12_666
Si Mg2 3.208(2) 15
Si Sr 3.2106(16) 8_444
Si Sr 3.2513(17) 10_556
Mg1 N3 1.986(5) .
Mg1 N3 2.054(5) 15_556
Mg1 N4 2.064(4) 10_556
Mg1 N4 2.157(5) 2
Mg1 Si 2.676(2) 9_556
Mg1 Mg1 2.678(4) 9_556
Mg1 Mg3 2.952(3) 13
Mg1 Mg3 3.129(2) 10_556
Mg1 Mg1 3.153(3) 12_667
Mg1 Mg1 3.153(3) 15_556
Mg1 Sr 3.196(2) 2
Mg1 Sr 3.330(2) 16_556
Mg2 N2 2.049(5) .
Mg2 N1 2.049(5) 15
Mg2 N2 2.068(5) 15
Mg2 N1 2.200(5) 7_444
Mg2 Mg2 2.805(4) 9
Mg2 Mg3 2.836(3) 15
Mg2 Mg2 3.072(3) 12_666
Mg2 Mg2 3.072(3) 15
Mg2 Si 3.141(2) 15
Mg2 Si 3.208(2) 12_666
Mg2 Sr 3.2305(19) 7_444
Mg3 N4 2.042(5) .
Mg3 N1 2.067(5) 13
Mg3 N3 2.076(4) 13
Mg3 N2 2.215(5) .
Mg3 Si 2.744(2) 12_666
Mg3 Mg2 2.836(3) 12_666
Mg3 Si 2.949(2) 13
Mg3 Mg1 2.952(3) 13
Mg3 Mg1 3.130(2) 10_656
Mg3 Si 3.259(2) 10_656
Mg3 Mg3 3.293(4) 6_554
Mg3 Mg2 3.293(2) 8_444
N1 Mg2 2.049(5) 12_666
N1 Mg3 2.067(5) 13
N1 Mg2 2.200(5) 8_444
N1 Sr 2.799(5) 8_444
N2 Si 1.790(5) 12_666
N2 Mg2 2.068(5) 12_666
N2 Sr 2.811(5) 7_444
N3 Si 1.824(5) 8_444
N3 Mg1 2.054(5) 12_667
N3 Mg3 2.076(4) 13
N3 Sr 2.697(5) 2
N3 Sr 2.910(5) 8_444
N4 Si 1.789(5) 10_656
N4 Mg1 2.064(4) 10_656
N4 Mg1 2.157(5) 2_554
N4 Sr 3.297(5) 7_444
